data_4063290
loop_
_publ_author_name
'Gou Higashihara'
'Masako Terada'
'Akiko Inagaki'
'Munetaka Akita'

_publ_section_title
;
 C-C Coupling of a Permetalated Ethene, (\m4-C\\db C)Ru2(FeCp*)2(CO)10,
 with Alkynes, and Isolation of a Labile MeCN Adduct, (\m4-C\\db
 C)Ru2(FeCp*)2(CO)8(NCMe)2
;
_journal_name_full Organometallics
_journal_page_first 439
_journal_page_last 444
_journal_paper_doi 10.1021/om0609160
_journal_volume 26
_journal_year 2007
_chemical_formula_moiety 'C41 H44 Fe2 N2 O8 Ru2 '
_chemical_formula_sum 'C41 H44 Fe2 N2 O8 Ru2'
_chemical_formula_weight 1006.64
_space_group_IT_number 14
_symmetry_cell_setting monoclinic
_symmetry_Int_Tables_number 14
_symmetry_space_group_name_Hall '-P 2ybc'
_symmetry_space_group_name_H-M 'P 1 21/c 1'
_cell_angle_alpha 90
_cell_angle_beta 94.49(3)
_cell_angle_gamma 90
_cell_formula_units_Z 4
_cell_length_a 11.292(8)
_cell_length_b 13.849(7)
_cell_length_c 27.36(2)
_cell_measurement_reflns_used 17945
_cell_measurement_temperature 213
_cell_measurement_theta_max 27.6
_cell_measurement_theta_min 3.0
_cell_volume 4265(4)
_computing_cell_refinement PROCESS-AUTO
_computing_data_collection PROCESS-AUTO
_computing_data_reduction 'teXsan Ver. 1.11'
_computing_publication_material 'teXsan Ver. 1.11'
_computing_structure_refinement SHELXL97
_computing_structure_solution DirectMethod
_diffrn_ambient_temperature 213
_diffrn_detector_area_resol_mean 10.00
_diffrn_measurement_device_type 'Rigaku RAXIS-IV Imaging Plate'
_diffrn_measurement_method \w
_diffrn_radiation_type 'Mo K\a'
_diffrn_radiation_wavelength 0.7107
_diffrn_reflns_av_R_equivalents 0.128
_diffrn_reflns_limit_h_max 14
_diffrn_reflns_limit_h_min -14
_diffrn_reflns_limit_k_max 16
_diffrn_reflns_limit_k_min -17
_diffrn_reflns_limit_l_max 35
_diffrn_reflns_limit_l_min -35
_diffrn_reflns_number 32748
_diffrn_reflns_theta_max 27.49
_exptl_absorpt_coefficient_mu 1.412
_exptl_absorpt_correction_T_max 0.868
_exptl_absorpt_correction_T_min 0.604
_exptl_absorpt_correction_type multi-scan
_exptl_absorpt_process_details '(Higashi, 1995)'
_exptl_crystal_colour unknown
_exptl_crystal_density_diffrn 1.567
_exptl_crystal_density_method 'not measured'
_exptl_crystal_description unknown
_exptl_crystal_size_max 0.100
_exptl_crystal_size_mid 0.100
_exptl_crystal_size_min 0.100
_refine_diff_density_max 1.32
_refine_diff_density_min -0.72
_refine_ls_extinction_coef 0.0000
_refine_ls_extinction_expression Fc^*^=kFc[1+0.001xFc^2^\l^3^/sin(2\q)]^-1/4^
_refine_ls_extinction_method SHELXL
_refine_ls_goodness_of_fit_ref 0.890
_refine_ls_hydrogen_treatment noref
_refine_ls_number_parameters 465
_refine_ls_number_reflns 4044
_refine_ls_R_factor_gt 0.0726
_refine_ls_shift/su_max 0.0460
_refine_ls_structure_factor_coef Fsqd
_refine_ls_weighting_details 'w = 1/[\s^2^(Fo^2^) + (0.1000P)^2^+0.0000P] where P=(Fo^2^+2Fc^2^)/3'
_refine_ls_weighting_scheme calc
_refine_ls_wR_factor_ref 0.2201
_reflns_number_gt 4044
_reflns_number_total 9652
_reflns_threshold_expression >2.0sigma(I)
_cod_original_formula_sum 'C41 H44 Fe2 N2 O8 Ru2 '
_cod_database_code 4063290

loop_
_symmetry_equiv_pos_as_xyz
x,y,z
-x,1/2+y,1/2-z
-x,-y,-z
x,1/2-y,1/2+z

loop_
_atom_site_label
_atom_site_type_symbol
_atom_site_fract_x
_atom_site_fract_y
_atom_site_fract_z
_atom_site_U_iso_or_equiv
_atom_site_adp_type
_atom_site_occupancy
_atom_site_calc_flag
_atom_site_refinement_flags
Ru(1) Ru 0.38840(8) 0.56350(6) 0.12940(3) 0.0416(2) Uani 1.00 d .
Ru(2) Ru 0.45716(8) 0.35414(6) 0.14310(3) 0.0425(2) Uani 1.00 d .
Fe(1) Fe 0.1577(1) 0.5897(1) 0.15286(6) 0.0417(4) Uani 1.00 d .
Fe(2) Fe 0.2591(1) 0.2386(1) 0.14289(6) 0.0452(4) Uani 1.00 d .
O(11) O 0.6045(8) 0.6655(7) 0.0939(4) 0.080(3) Uani 1.00 d .
O(12) O 0.5159(8) 0.5889(7) 0.2300(3) 0.077(3) Uani 1.00 d .
O(13) O 0.2865(7) 0.7641(5) 0.1264(3) 0.056(2) Uani 1.00 d .
O(14) O 0.0389(7) 0.5789(6) 0.0548(3) 0.066(2) Uani 1.00 d .
O(21) O 0.7243(8) 0.3606(7) 0.1491(3) 0.074(3) Uani 1.00 d .
O(22) O 0.4765(8) 0.3578(6) 0.0332(3) 0.065(2) Uani 1.00 d .
O(23) O 0.4902(8) 0.1363(6) 0.1532(3) 0.068(2) Uani 1.00 d .
O(24) O 0.2408(9) 0.2281(7) 0.2489(4) 0.078(3) Uani 1.00 d .
N(1) N 0.3282(8) 0.5454(6) 0.0547(4) 0.043(2) Uani 1.00 d .
N(2) N 0.4656(8) 0.3600(7) 0.2220(4) 0.053(2) Uani 1.00 d .
C(1) C 0.2410(9) 0.4651(8) 0.1468(4) 0.044(3) Uani 1.00 d .
C(2) C 0.2631(9) 0.3780(7) 0.1432(4) 0.035(2) Uani 1.00 d .
C(11) C 0.524(1) 0.6257(8) 0.1062(5) 0.062(3) Uani 1.00 d .
C(12) C 0.464(1) 0.5771(8) 0.1927(5) 0.056(3) Uani 1.00 d .
C(13) C 0.281(1) 0.6787(8) 0.1327(4) 0.050(3) Uani 1.00 d .
C(14) C 0.089(1) 0.5826(8) 0.0927(5) 0.051(3) Uani 1.00 d .
C(21) C 0.625(1) 0.3631(9) 0.1473(4) 0.056(3) Uani 1.00 d .
C(22) C 0.4629(9) 0.3563(7) 0.0759(5) 0.049(3) Uani 1.00 d .
C(23) C 0.430(1) 0.2069(8) 0.1489(4) 0.049(3) Uani 1.00 d .
C(24) C 0.252(1) 0.2319(8) 0.2063(5) 0.054(3) Uani 1.00 d .
C(31) C 0.2958(10) 0.5384(7) 0.0147(5) 0.047(3) Uani 1.00 d .
C(32) C 0.250(1) 0.5269(10) -0.0373(5) 0.069(4) Uani 1.00 d .
C(41) C 0.468(1) 0.3613(9) 0.2635(5) 0.062(3) Uani 1.00 d .
C(42) C 0.467(1) 0.364(1) 0.3160(5) 0.076(4) Uani 1.00 d .
C(50) C 0.153(1) 0.6789(8) 0.2174(4) 0.050(3) Uani 1.00 d .
C(51) C 0.0526(10) 0.6946(8) 0.1854(4) 0.050(3) Uani 1.00 d .
C(52) C -0.015(1) 0.6037(8) 0.1795(5) 0.055(3) Uani 1.00 d .
C(53) C 0.0498(9) 0.5331(7) 0.2079(4) 0.046(3) Uani 1.00 d .
C(54) C 0.1562(10) 0.5788(8) 0.2314(4) 0.050(3) Uani 1.00 d .
C(55) C 0.237(1) 0.7558(10) 0.2385(5) 0.073(4) Uani 1.00 d .
C(56) C 0.007(1) 0.7876(9) 0.1617(5) 0.076(4) Uani 1.00 d .
C(57) C -0.139(1) 0.5921(8) 0.1534(5) 0.064(4) Uani 1.00 d .
C(58) C 0.010(1) 0.4318(8) 0.2174(5) 0.067(4) Uani 1.00 d .
C(59) C 0.242(1) 0.530(1) 0.2682(5) 0.081(5) Uani 1.00 d .
C(60) C 0.103(1) 0.161(1) 0.1335(6) 0.077(4) Uani 1.00 d .
C(61) C 0.198(1) 0.1008(8) 0.1223(5) 0.067(4) Uani 1.00 d .
C(62) C 0.246(1) 0.1418(10) 0.0806(6) 0.074(4) Uani 1.00 d .
C(63) C 0.178(1) 0.2279(9) 0.0676(5) 0.058(3) Uani 1.00 d .
C(64) C 0.090(1) 0.2388(8) 0.1013(5) 0.060(3) Uani 1.00 d .
C(65) C 0.018(2) 0.137(1) 0.1719(7) 0.115(7) Uani 1.00 d .
C(66) C 0.232(2) 0.006(1) 0.1481(8) 0.132(8) Uani 1.00 d .
C(67) C 0.343(1) 0.097(1) 0.0516(8) 0.127(8) Uani 1.00 d .
C(68) C 0.192(2) 0.294(1) 0.0254(5) 0.104(6) Uani 1.00 d .
C(69) C -0.004(1) 0.3129(10) 0.0965(6) 0.083(5) Uani 1.00 d .
C(71) C 0.856(2) 0.048(2) 0.0483(8) 0.12968(9) Uiso 1.00 d .
C(72) C 0.735(2) 0.073(2) 0.0654(8) 0.13225(9) Uiso 1.00 d .
C(73) C 0.680(2) 0.136(2) 0.038(1) 0.1596(1) Uiso 1.00 d .
C(74) C 0.727(2) 0.197(2) -0.0002(9) 0.14231(10) Uiso 1.00 d .
C(75) C 0.836(2) 0.179(2) -0.0133(8) 0.13962(10) Uiso 1.00 d .
C(76) C 0.911(2) 0.104(2) 0.0162(10) 0.1590(1) Uiso 1.00 d .
C(77) C 0.876(3) -0.031(2) 0.081(1) 0.1095(1) Uiso 0.60 d P
C(77A) C 0.735(5) -0.011(4) 0.097(2) 0.1243(2) Uiso 0.40 d P
H(1) H 0.1709 0.5006 -0.0386 0.0692 Uiso 1.00 calc .
H(2) H 0.3006 0.4835 -0.0534 0.0692 Uiso 1.00 calc .
H(3) H 0.2484 0.5884 -0.0533 0.0692 Uiso 1.00 calc .
H(4) H 0.5429 0.3451 0.3306 0.0757 Uiso 1.00 calc .
H(5) H 0.4067 0.3213 0.3261 0.0757 Uiso 1.00 calc .
H(6) H 0.4495 0.4290 0.3260 0.0757 Uiso 1.00 calc .
H(7) H 0.3145 0.7283 0.2457 0.0725 Uiso 1.00 calc .
H(8) H 0.2085 0.7813 0.2680 0.0725 Uiso 1.00 calc .
H(9) H 0.2421 0.8070 0.2150 0.0725 Uiso 1.00 calc .
H(10) H 0.0719 0.8307 0.1580 0.0761 Uiso 1.00 calc .
H(11) H -0.0483 0.8176 0.1822 0.0761 Uiso 1.00 calc .
H(12) H -0.0330 0.7739 0.1303 0.0761 Uiso 1.00 calc .
H(13) H -0.1476 0.6367 0.1262 0.0642 Uiso 1.00 calc .
H(14) H -0.1976 0.6062 0.1758 0.0642 Uiso 1.00 calc .
H(15) H -0.1488 0.5276 0.1414 0.0642 Uiso 1.00 calc .
H(16) H -0.0278 0.4296 0.2477 0.0671 Uiso 1.00 calc .
H(17) H 0.0773 0.3892 0.2195 0.0671 Uiso 1.00 calc .
H(18) H -0.0456 0.4111 0.1910 0.0671 Uiso 1.00 calc .
H(19) H 0.2025 0.5121 0.2965 0.0810 Uiso 1.00 calc .
H(20) H 0.3061 0.5740 0.2779 0.0810 Uiso 1.00 calc .
H(21) H 0.2744 0.4737 0.2537 0.0810 Uiso 1.00 calc .
H(22) H -0.0195 0.1949 0.1821 0.1156 Uiso 1.00 calc .
H(23) H 0.0609 0.1073 0.1997 0.1156 Uiso 1.00 calc .
H(24) H -0.0417 0.0928 0.1584 0.1156 Uiso 1.00 calc .
H(25) H 0.1819 -0.0443 0.1349 0.1327 Uiso 1.00 calc .
H(26) H 0.2268 0.0127 0.1822 0.1327 Uiso 1.00 calc .
H(27) H 0.3141 -0.0092 0.1418 0.1327 Uiso 1.00 calc .
H(28) H 0.4091 0.0792 0.0737 0.1272 Uiso 1.00 calc .
H(29) H 0.3672 0.1427 0.0282 0.1272 Uiso 1.00 calc .
H(30) H 0.3115 0.0403 0.0348 0.1272 Uiso 1.00 calc .
H(31) H 0.2598 0.2749 0.0085 0.1035 Uiso 1.00 calc .
H(32) H 0.2036 0.3592 0.0372 0.1035 Uiso 1.00 calc .
H(33) H 0.1221 0.2917 0.0031 0.1035 Uiso 1.00 calc .
H(34) H 0.0318 0.3756 0.0987 0.0835 Uiso 1.00 calc .
H(35) H -0.0547 0.3050 0.1231 0.0835 Uiso 1.00 calc .
H(36) H -0.0494 0.3055 0.0660 0.0835 Uiso 1.00 calc .

loop_
_atom_site_aniso_label
_atom_site_aniso_U_11
_atom_site_aniso_U_22
_atom_site_aniso_U_33
_atom_site_aniso_U_12
_atom_site_aniso_U_13
_atom_site_aniso_U_23
Ru(1) 0.0381(5) 0.0428(5) 0.0434(5) -0.0030(4) 0.0009(4) -0.0004(4)
Ru(2) 0.0358(5) 0.0476(5) 0.0444(5) 0.0020(4) 0.0039(4) 0.0037(4)
Fe(1) 0.0400(9) 0.0400(8) 0.0446(10) 0.0006(6) 0.0007(7) -0.0009(6)
Fe(2) 0.0421(10) 0.0382(8) 0.056(1) 0.0013(7) 0.0076(8) 0.0052(7)
O(11) 0.053(6) 0.097(7) 0.094(8) -0.022(5) 0.027(5) 0.020(6)
O(12) 0.076(7) 0.100(7) 0.051(6) -0.004(5) -0.014(5) -0.016(5)
O(13) 0.057(5) 0.036(4) 0.077(6) 0.002(4) 0.023(4) 0.009(4)
O(14) 0.054(5) 0.101(7) 0.041(5) -0.008(5) -0.003(4) -0.010(5)
O(21) 0.060(6) 0.104(7) 0.059(6) 0.013(5) 0.004(5) 0.019(5)
O(22) 0.064(6) 0.088(6) 0.047(5) 0.012(5) 0.014(4) 0.006(5)
O(23) 0.061(6) 0.054(5) 0.089(7) 0.016(4) -0.004(5) 0.018(4)
O(24) 0.075(7) 0.090(6) 0.070(7) -0.009(5) 0.021(6) 0.010(5)
N(1) 0.038(5) 0.046(5) 0.046(6) -0.009(4) 0.004(4) -0.004(4)
N(2) 0.043(6) 0.063(6) 0.052(7) 0.015(5) 0.007(5) 0.011(5)
C(1) 0.039(6) 0.066(7) 0.028(6) 0.001(5) 0.008(5) 0.000(5)
C(2) 0.033(5) 0.037(5) 0.034(6) -0.020(4) 0.002(4) 0.003(4)
C(11) 0.072(9) 0.054(7) 0.058(8) -0.015(6) -0.007(7) -0.014(6)
C(12) 0.054(8) 0.058(7) 0.057(8) 0.006(6) 0.004(6) -0.004(6)
C(13) 0.067(8) 0.054(7) 0.031(6) -0.011(6) 0.005(6) -0.011(5)
C(14) 0.042(7) 0.062(7) 0.051(8) 0.002(5) 0.012(6) -0.001(6)
C(21) 0.041(7) 0.072(8) 0.052(8) 0.001(6) -0.009(6) 0.016(6)
C(22) 0.035(6) 0.045(6) 0.067(9) 0.002(5) -0.003(6) 0.002(6)
C(23) 0.048(7) 0.060(7) 0.038(7) 0.004(6) 0.002(5) -0.006(5)
C(24) 0.046(7) 0.054(7) 0.065(9) -0.001(5) 0.016(7) 0.008(6)
C(31) 0.039(7) 0.048(6) 0.054(8) 0.000(5) 0.004(6) -0.003(5)
C(32) 0.077(10) 0.090(9) 0.042(8) -0.003(7) 0.010(7) 0.004(7)
C(41) 0.053(8) 0.071(8) 0.060(9) 0.017(6) -0.009(7) 0.013(7)
C(42) 0.075(10) 0.11(1) 0.043(8) 0.025(8) 0.003(7) -0.001(7)
C(50) 0.054(7) 0.059(7) 0.038(7) -0.003(5) 0.006(6) -0.018(5)
C(51) 0.039(7) 0.057(7) 0.055(8) 0.014(5) 0.010(6) -0.005(5)
C(52) 0.050(8) 0.051(7) 0.066(9) 0.001(6) 0.010(6) -0.011(6)
C(53) 0.031(6) 0.053(6) 0.055(7) -0.004(5) 0.011(5) -0.003(5)
C(54) 0.042(7) 0.071(8) 0.038(7) 0.013(5) 0.011(5) 0.001(5)
C(55) 0.058(9) 0.084(9) 0.076(10) 0.002(7) 0.007(7) -0.040(8)
C(56) 0.09(1) 0.056(8) 0.08(1) 0.017(7) 0.012(8) 0.003(7)
C(57) 0.074(9) 0.057(7) 0.064(9) 0.020(6) 0.025(7) -0.011(6)
C(58) 0.09(1) 0.058(7) 0.059(8) 0.012(7) 0.027(7) 0.009(6)
C(59) 0.10(1) 0.10(1) 0.052(9) 0.047(9) 0.013(8) 0.003(7)
C(60) 0.061(9) 0.09(1) 0.08(1) -0.011(8) 0.027(8) 0.010(8)
C(61) 0.076(10) 0.042(7) 0.08(1) -0.016(6) -0.019(8) 0.015(6)
C(62) 0.062(9) 0.066(8) 0.09(1) -0.003(7) 0.000(8) -0.044(8)
C(63) 0.048(8) 0.070(8) 0.054(8) -0.020(6) -0.003(6) -0.003(6)
C(64) 0.051(8) 0.048(7) 0.078(10) -0.003(6) -0.021(7) -0.012(6)
C(65) 0.11(1) 0.15(2) 0.09(1) -0.07(1) 0.01(1) 0.00(1)
C(66) 0.12(2) 0.053(9) 0.21(2) -0.013(9) -0.06(1) 0.02(1)
C(67) 0.06(1) 0.16(2) 0.16(2) 0.01(1) 0.01(1) -0.11(1)
C(68) 0.11(1) 0.14(1) 0.055(10) -0.05(1) -0.031(9) 0.025(9)
C(69) 0.058(9) 0.075(9) 0.11(1) 0.019(7) -0.027(8) -0.041(8)

loop_
_atom_type_symbol
_atom_type_description
_atom_type_scat_dispersion_real
_atom_type_scat_dispersion_imag
_atom_type_scat_source
C C 0.003 0.002
;International Tables for Crystallography
(1992, Vol. C, Tables 4.2.6.8 and 6.1.1.4)
;
H H 0.000 0.000
;International Tables for Crystallography
(1992, Vol. C, Table 6.1.1.4)
;
O O 0.011 0.006
;International Tables for Crystallography
(1992, Vol. C, Tables 4.2.6.8 and 6.1.1.4)
;
N N 0.006 0.003
;International Tables for Crystallography
(1992, Vol. C, Tables 4.2.6.8 and 6.1.1.4)
;
Fe Fe 0.346 0.844
;International Tables for Crystallography
(1992, Vol. C, Tables 4.2.6.8 and 6.1.1.4)
;
Ru Ru -1.259 0.836
;International Tables for Crystallography
(1992, Vol. C, Tables 4.2.6.8 and 6.1.1.4)
;

loop_
_geom_angle_atom_site_label_1
_geom_angle_atom_site_label_2
_geom_angle_atom_site_label_3
_geom_angle
_geom_angle_publ_flag
Ru(2) Ru(1) Fe(1) 109.65(4) yes
Ru(2) Ru(1) N(1) 93.8(2) yes
Ru(2) Ru(1) C(1) 64.9(3) yes
Ru(2) Ru(1) C(11) 105.6(4) yes
Ru(2) Ru(1) C(12) 83.6(3) yes
Ru(2) Ru(1) C(13) 155.1(3) yes
Fe(1) Ru(1) N(1) 90.1(2) yes
Fe(1) Ru(1) C(1) 45.2(3) yes
Fe(1) Ru(1) C(11) 144.7(4) yes
Fe(1) Ru(1) C(12) 98.1(4) yes
Fe(1) Ru(1) C(13) 45.6(3) yes
N(1) Ru(1) C(1) 86.8(3) yes
N(1) Ru(1) C(11) 86.4(4) yes
N(1) Ru(1) C(12) 171.8(5) yes
N(1) Ru(1) C(13) 89.3(4) yes
C(1) Ru(1) C(11) 168.0(5) yes
C(1) Ru(1) C(12) 99.0(5) yes
C(1) Ru(1) C(13) 90.7(4) yes
C(11) Ru(1) C(12) 86.8(5) yes
C(11) Ru(1) C(13) 99.2(5) yes
C(12) Ru(1) C(13) 96.3(5) yes
Ru(1) Ru(2) Fe(2) 110.95(5) yes
Ru(1) Ru(2) N(2) 94.5(2) yes
Ru(1) Ru(2) C(2) 67.2(2) yes
Ru(1) Ru(2) C(21) 101.0(4) yes
Ru(1) Ru(2) C(22) 83.7(3) yes
Ru(1) Ru(2) C(23) 156.8(3) yes
Fe(2) Ru(2) N(2) 89.8(2) yes
Fe(2) Ru(2) C(2) 44.2(2) yes
Fe(2) Ru(2) C(21) 148.0(4) yes
Fe(2) Ru(2) C(22) 95.7(3) yes
Fe(2) Ru(2) C(23) 45.8(3) yes
N(2) Ru(2) C(2) 87.7(3) yes
N(2) Ru(2) C(21) 88.4(4) yes
N(2) Ru(2) C(22) 174.5(4) yes
N(2) Ru(2) C(23) 87.4(4) yes
C(2) Ru(2) C(21) 167.2(4) yes
C(2) Ru(2) C(22) 96.3(4) yes
C(2) Ru(2) C(23) 89.8(4) yes
C(21) Ru(2) C(22) 86.9(5) yes
C(21) Ru(2) C(23) 102.2(5) yes
C(22) Ru(2) C(23) 96.3(4) yes
Ru(1) Fe(1) C(1) 53.2(3) yes
Ru(1) Fe(1) C(13) 46.8(3) yes
Ru(1) Fe(1) C(14) 97.6(4) yes
Ru(1) Fe(1) C(50) 110.6(3) yes
Ru(1) Fe(1) C(51) 139.5(3) yes
Ru(1) Fe(1) C(52) 173.2(3) yes
Ru(1) Fe(1) C(53) 135.3(3) yes
Ru(1) Fe(1) C(54) 107.7(3) yes
C(1) Fe(1) C(13) 99.9(5) yes
C(1) Fe(1) C(14) 92.9(5) yes
C(1) Fe(1) C(50) 127.6(4) yes
C(1) Fe(1) C(51) 157.0(4) yes
C(1) Fe(1) C(52) 124.0(4) yes
C(1) Fe(1) C(53) 92.3(4) yes
C(1) Fe(1) C(54) 93.6(4) yes
C(13) Fe(1) C(14) 92.5(5) yes
C(13) Fe(1) C(50) 86.3(4) yes
C(13) Fe(1) C(51) 96.9(5) yes
C(13) Fe(1) C(52) 136.0(5) yes
C(13) Fe(1) C(53) 150.7(4) yes
C(13) Fe(1) C(54) 112.5(4) yes
C(14) Fe(1) C(50) 139.0(5) yes
C(14) Fe(1) C(51) 102.0(5) yes
C(14) Fe(1) C(52) 88.6(5) yes
C(14) Fe(1) C(53) 113.5(5) yes
C(14) Fe(1) C(54) 152.5(5) yes
C(50) Fe(1) C(51) 38.0(4) yes
C(50) Fe(1) C(52) 65.6(4) yes
C(50) Fe(1) C(53) 65.4(4) yes
C(50) Fe(1) C(54) 38.9(4) yes
C(51) Fe(1) C(52) 40.5(4) yes
C(51) Fe(1) C(53) 65.8(4) yes
C(51) Fe(1) C(54) 65.2(4) yes
C(52) Fe(1) C(53) 38.4(4) yes
C(52) Fe(1) C(54) 65.7(4) yes
C(53) Fe(1) C(54) 39.6(4) yes
Ru(2) Fe(2) C(2) 53.1(3) yes
Ru(2) Fe(2) C(23) 48.6(3) yes
Ru(2) Fe(2) C(24) 97.5(4) yes
Ru(2) Fe(2) C(60) 172.0(4) yes
Ru(2) Fe(2) C(61) 141.4(4) yes
Ru(2) Fe(2) C(62) 111.6(4) yes
Ru(2) Fe(2) C(63) 108.7(3) yes
Ru(2) Fe(2) C(64) 133.7(3) yes
C(2) Fe(2) C(23) 101.5(4) yes
C(2) Fe(2) C(24) 93.0(5) yes
C(2) Fe(2) C(60) 122.8(5) yes
C(2) Fe(2) C(61) 157.1(5) yes
C(2) Fe(2) C(62) 128.5(5) yes
C(2) Fe(2) C(63) 94.5(4) yes
C(2) Fe(2) C(64) 91.1(4) yes
C(23) Fe(2) C(24) 91.5(5) yes
C(23) Fe(2) C(60) 135.6(5) yes
C(23) Fe(2) C(61) 96.7(5) yes
C(23) Fe(2) C(62) 86.3(5) yes
C(23) Fe(2) C(63) 113.4(5) yes
C(23) Fe(2) C(64) 150.3(5) yes
C(24) Fe(2) C(60) 89.4(6) yes
C(24) Fe(2) C(61) 100.4(5) yes
C(24) Fe(2) C(62) 138.1(5) yes
C(24) Fe(2) C(63) 151.9(5) yes
C(24) Fe(2) C(64) 114.7(5) yes
C(60) Fe(2) C(61) 39.8(6) yes
C(60) Fe(2) C(62) 64.7(6) yes
C(60) Fe(2) C(63) 63.8(5) yes
C(60) Fe(2) C(64) 38.6(5) yes
C(61) Fe(2) C(62) 38.8(6) yes
C(61) Fe(2) C(63) 65.2(5) yes
C(61) Fe(2) C(64) 66.4(5) yes
C(62) Fe(2) C(63) 38.7(5) yes
C(62) Fe(2) C(64) 65.1(5) yes
C(63) Fe(2) C(64) 38.1(5) yes
Ru(1) N(1) C(31) 178.1(8) yes
Ru(2) N(2) C(41) 178.2(9) yes
Ru(1) C(1) Fe(1) 81.5(4) yes
Ru(1) C(1) C(2) 114.8(8) yes
Fe(1) C(1) C(2) 163.2(9) yes
Ru(2) C(2) Fe(2) 82.7(4) yes
Ru(2) C(2) C(1) 110.6(8) yes
Fe(2) C(2) C(1) 166.0(9) yes
Ru(1) C(11) O(11) 177(1) yes
Ru(1) C(12) O(12) 175(1) yes
Ru(1) C(13) Fe(1) 87.6(4) yes
Ru(1) C(13) O(13) 137.6(10) yes
Fe(1) C(13) O(13) 134.8(9) yes
Fe(1) C(14) O(14) 176(1) yes
Ru(2) C(21) O(21) 174(1) yes
Ru(2) C(22) O(22) 174.6(9) yes
Ru(2) C(23) Fe(2) 85.5(4) yes
Ru(2) C(23) O(23) 137.1(9) yes
Fe(2) C(23) O(23) 137.3(9) yes
Fe(2) C(24) O(24) 176(1) yes
N(1) C(31) C(32) 178(1) yes
N(2) C(41) C(42) 177(1) yes
Fe(1) C(50) C(51) 69.3(6) yes
Fe(1) C(50) C(54) 70.4(6) yes
Fe(1) C(50) C(55) 131.1(9) yes
C(51) C(50) C(54) 108.8(10) yes
C(51) C(50) C(55) 125(1) yes
C(54) C(50) C(55) 124(1) yes
Fe(1) C(51) C(50) 72.7(7) yes
Fe(1) C(51) C(52) 70.6(7) yes
Fe(1) C(51) C(56) 126.0(9) yes
C(50) C(51) C(52) 108.7(10) yes
C(50) C(51) C(56) 129(1) yes
C(52) C(51) C(56) 121(1) yes
Fe(1) C(52) C(51) 68.9(7) yes
Fe(1) C(52) C(53) 71.5(7) yes
Fe(1) C(52) C(57) 130.9(9) yes
C(51) C(52) C(53) 107.1(10) yes
C(51) C(52) C(57) 125.8(10) yes
C(53) C(52) C(57) 126.6(10) yes
Fe(1) C(53) C(52) 70.1(7) yes
Fe(1) C(53) C(54) 70.2(6) yes
Fe(1) C(53) C(58) 130.6(8) yes
C(52) C(53) C(54) 108.2(9) yes
C(52) C(53) C(58) 126.5(10) yes
C(54) C(53) C(58) 125.0(10) yes
Fe(1) C(54) C(50) 70.7(6) yes
Fe(1) C(54) C(53) 70.2(6) yes
Fe(1) C(54) C(59) 130.0(9) yes
C(50) C(54) C(53) 107.2(9) yes
C(50) C(54) C(59) 127(1) yes
C(53) C(54) C(59) 124(1) yes
Fe(2) C(60) C(61) 71.1(8) yes
Fe(2) C(60) C(64) 73.9(8) yes
Fe(2) C(60) C(65) 127(1) yes
C(61) C(60) C(64) 111(1) yes
C(61) C(60) C(65) 123(1) yes
C(64) C(60) C(65) 124(1) yes
Fe(2) C(61) C(60) 69.1(8) yes
Fe(2) C(61) C(62) 73.4(8) yes
Fe(2) C(61) C(66) 126(1) yes
C(60) C(61) C(62) 106(1) yes
C(60) C(61) C(66) 124(1) yes
C(62) C(61) C(66) 128(1) yes
Fe(2) C(62) C(61) 67.7(8) yes
Fe(2) C(62) C(63) 71.7(8) yes
Fe(2) C(62) C(67) 130(1) yes
C(61) C(62) C(63) 107(1) yes
C(61) C(62) C(67) 125(1) yes
C(63) C(62) C(67) 126(1) yes
Fe(2) C(63) C(62) 69.6(8) yes
Fe(2) C(63) C(64) 69.2(7) yes
Fe(2) C(63) C(68) 128.6(10) yes
C(62) C(63) C(64) 108(1) yes
C(62) C(63) C(68) 127(1) yes
C(64) C(63) C(68) 123(1) yes
Fe(2) C(64) C(60) 67.5(8) yes
Fe(2) C(64) C(63) 72.7(7) yes
Fe(2) C(64) C(69) 130.6(9) yes
C(60) C(64) C(63) 106(1) yes
C(60) C(64) C(69) 129(1) yes
C(63) C(64) C(69) 123(1) yes
C(72) C(71) C(76) 121(2) yes
C(72) C(71) C(77) 94(2) yes
C(76) C(71) C(77) 142(2) yes
C(71) C(72) C(73) 112(2) yes
C(71) C(72) C(77A) 92(2) yes
C(73) C(72) C(77A) 151(3) yes
C(72) C(73) C(74) 128(2) yes
C(73) C(74) C(75) 118(2) yes
C(74) C(75) C(76) 117(2) yes
C(71) C(76) C(75) 118(2) yes
C(71) C(77) C(77A) 85(2) yes
C(72) C(77A) C(77) 86(3) yes

loop_
_geom_bond_atom_site_label_1
_geom_bond_atom_site_label_2
_geom_bond_distance
_geom_bond_publ_flag
Ru(1) Ru(2) 3.017(1) yes
Ru(1) Fe(1) 2.755(3) yes
Ru(1) N(1) 2.117(9) yes
Ru(1) C(1) 2.23(1) yes
Ru(1) C(11) 1.91(1) yes
Ru(1) C(12) 1.88(1) yes
Ru(1) C(13) 2.01(1) yes
Ru(2) Fe(2) 2.750(2) yes
Ru(2) N(2) 2.16(1) yes
Ru(2) C(2) 2.217(10) yes
Ru(2) C(21) 1.89(1) yes
Ru(2) C(22) 1.84(1) yes
Ru(2) C(23) 2.07(1) yes
Fe(1) C(1) 1.98(1) yes
Fe(1) C(13) 1.97(1) yes
Fe(1) C(14) 1.77(1) yes
Fe(1) C(50) 2.16(1) yes
Fe(1) C(51) 2.12(1) yes
Fe(1) C(52) 2.14(1) yes
Fe(1) C(53) 2.16(1) yes
Fe(1) C(54) 2.16(1) yes
Fe(2) C(2) 1.931(9) yes
Fe(2) C(23) 1.98(1) yes
Fe(2) C(24) 1.75(1) yes
Fe(2) C(60) 2.06(1) yes
Fe(2) C(61) 2.09(1) yes
Fe(2) C(62) 2.17(1) yes
Fe(2) C(63) 2.19(1) yes
Fe(2) C(64) 2.15(1) yes
O(11) C(11) 1.13(2) yes
O(12) C(12) 1.15(2) yes
O(13) C(13) 1.20(1) yes
O(14) C(14) 1.14(1) yes
O(21) C(21) 1.12(2) yes
O(22) C(22) 1.19(2) yes
O(23) C(23) 1.19(1) yes
O(24) C(24) 1.18(2) yes
N(1) C(31) 1.13(2) yes
N(2) C(41) 1.13(2) yes
C(1) C(2) 1.24(1) yes
C(31) C(32) 1.48(2) yes
C(41) C(42) 1.44(2) yes
C(50) C(51) 1.39(2) yes
C(50) C(54) 1.44(2) yes
C(50) C(55) 1.52(2) yes
C(51) C(52) 1.47(2) yes
C(51) C(56) 1.51(2) yes
C(52) C(53) 1.41(2) yes
C(52) C(57) 1.53(2) yes
C(53) C(54) 1.46(1) yes
C(53) C(58) 1.50(2) yes
C(54) C(59) 1.50(2) yes
C(60) C(61) 1.41(2) yes
C(60) C(64) 1.40(2) yes
C(60) C(65) 1.52(2) yes
C(61) C(62) 1.42(2) yes
C(61) C(66) 1.52(2) yes
C(62) C(63) 1.44(2) yes
C(62) C(67) 1.54(2) yes
C(63) C(64) 1.42(2) yes
C(63) C(68) 1.49(2) yes
C(64) C(69) 1.47(2) yes
C(71) C(72) 1.53(3) yes
C(71) C(76) 1.36(4) yes
C(71) C(77) 1.43(4) yes
C(72) C(73) 1.27(3) yes
C(72) C(77A) 1.45(6) yes
C(73) C(74) 1.48(4) yes
C(74) C(75) 1.33(4) yes
C(75) C(76) 1.53(3) yes
C(77) C(77A) 1.71(6) yes

loop_
_geom_contact_atom_site_label_1
_geom_contact_atom_site_label_2
_geom_contact_distance
_geom_contact_site_symmetry_2
Ru(1) Ru(2) 3.017(1) .
Ru(1) Fe(1) 2.755(3) .
Ru(2) Fe(2) 2.750(2) .
O(11) C(57) 3.37(2) 1_655
O(11) O(22) 3.54(1) 3_665
O(11) C(32) 3.55(2) 3_665
O(12) O(23) 3.27(1) 2_655
O(12) O(24) 3.37(1) 2_655
O(13) C(75) 3.38(2) 3_665
O(13) C(42) 3.39(2) 2_655
O(13) C(66) 3.47(2) 1_565
O(13) C(74) 3.49(3) 3_665
O(14) C(32) 3.58(2) 3_565
O(21) C(55) 3.40(2) 2_645
O(21) C(32) 3.47(2) 3_665
O(21) C(69) 3.56(2) 1_655
O(21) C(57) 3.56(2) 1_655
O(22) C(31) 3.31(1) 3_665
O(22) C(32) 3.47(2) 3_665
O(24) C(57) 3.53(2) 2_545
C(54) C(65) 3.51(2) 2_555
C(56) C(77) 3.58(3) 1_465
C(64) C(76) 3.50(3) 1_455
